data_4112415
loop_
_publ_author_name
'Raissa M. Trend'
'Brian M. Stoltz'

_publ_contact_author
;       Michael W. Day
        Beckman Institute
        California Institute of Technology
        Pasadena, CA  91125
        USA
;
_publ_contact_author_email mikeday@caltech.edu
_publ_contact_author_fax '(818) 449 4159'
_publ_contact_author_phone '(818) 395 2734'
_publ_section_title
;
 An Experimentally Derived Model for Stereoselectivity in the Aerobic
 Oxidative Kinetic Resolution of Secondary Alcohols by (Sparteine)PdCl2
;
_journal_name_full 'Journal of the American Chemical Society'
_journal_page_first 4482
_journal_page_last 4483
_journal_paper_doi 10.1021/ja039551q
_journal_volume 126
_journal_year 2004
_chemical_formula_sum 'C20 H31 Cl F6 N3 Pd Sb'
_chemical_formula_weight 691.08
_chemical_name_systematic
; 
 ? 
;
_space_group_IT_number 4
_symmetry_cell_setting monoclinic
_symmetry_space_group_name_Hall 'P 2yb'
_symmetry_space_group_name_H-M 'P 1 21 1'
_atom_sites_solution_hydrogens geom
_atom_sites_solution_primary 'Patterson method'
_atom_sites_solution_secondary difmap
_audit_creation_method SHELXL-97
_cell_angle_alpha 90.00
_cell_angle_beta 104.3020(10)
_cell_angle_gamma 90.00
_cell_formula_units_Z 4
_cell_length_a 10.3598(2)
_cell_length_b 22.2422(3)
_cell_length_c 10.8117(2)
_cell_measurement_reflns_used 54240
_cell_measurement_temperature 100(2)
_cell_measurement_theta_max 39.64
_cell_measurement_theta_min 2.19
_cell_volume 2414.07(7)
_computing_cell_refinement 'Bruker SAINT v6.022'
_computing_data_collection 'Bruker SMART v5.054'
_computing_data_reduction 'Bruker SAINT v6.022'
_computing_molecular_graphics 'Bruker SHELXTL'
_computing_publication_material 'Bruker SHELXTL'
_computing_structure_refinement 'SHELXL-97 (Sheldrick, 1997)'
_computing_structure_solution 'SHELXS-97 (Sheldrick, 1990)'
_diffrn_ambient_temperature 100(2)
_diffrn_measured_fraction_theta_full 0.976
_diffrn_measured_fraction_theta_max 0.976
_diffrn_measurement_device_type 'Bruker SMART 1000'
_diffrn_measurement_method '\w scans at 7 \f and 2 2\q settings'
_diffrn_radiation_monochromator graphite
_diffrn_radiation_source 'fine-focus sealed tube'
_diffrn_radiation_type MoK\a
_diffrn_radiation_wavelength 0.71073
_diffrn_reflns_av_R_equivalents 0.0717
_diffrn_reflns_av_sigmaI/netI 0.0658
_diffrn_reflns_limit_h_max 18
_diffrn_reflns_limit_h_min -18
_diffrn_reflns_limit_k_max 40
_diffrn_reflns_limit_k_min -40
_diffrn_reflns_limit_l_max 19
_diffrn_reflns_limit_l_min -19
_diffrn_reflns_number 110239
_diffrn_reflns_theta_full 40.92
_diffrn_reflns_theta_max 40.92
_diffrn_reflns_theta_min 1.83
_exptl_absorpt_coefficient_mu 2.034
_exptl_absorpt_correction_T_max 0.6986
_exptl_absorpt_correction_T_min 0.6520
_exptl_absorpt_correction_type none
_exptl_crystal_colour Yellow
_exptl_crystal_density_diffrn 1.901
_exptl_crystal_description Block
_exptl_crystal_F_000 1360
_exptl_crystal_size_max 0.23
_exptl_crystal_size_mid 0.20
_exptl_crystal_size_min 0.19
_refine_diff_density_max 5.743
_refine_diff_density_min -4.948
_refine_diff_density_rms 0.187
_refine_ls_abs_structure_details 'Flack H D (1983), Acta Cryst. A39, 876-881'
_refine_ls_abs_structure_Flack -0.018(12)
_refine_ls_extinction_method none
_refine_ls_goodness_of_fit_ref 1.664
_refine_ls_hydrogen_treatment Constrained
_refine_ls_matrix_type 'Full matrix'
_refine_ls_number_parameters 577
_refine_ls_number_reflns 29947
_refine_ls_number_restraints 1
_refine_ls_restrained_S_all 1.664
_refine_ls_R_factor_all 0.0709
_refine_ls_R_factor_gt 0.0503
_refine_ls_shift/su_max 0.001
_refine_ls_shift/su_mean 0.000
_refine_ls_structure_factor_coef Fsqd
_refine_ls_weighting_details w=1/s^2^(Fo^2^)
_refine_ls_weighting_scheme sigma
_refine_ls_wR_factor_gt 0.0842
_refine_ls_wR_factor_ref 0.0864
_reflns_number_gt 22793
_reflns_number_total 29947
_reflns_threshold_expression >2sigma(I)
_cod_data_source_file ja039551qsi20031111_080733.cif
_cod_data_source_block rmt03
_cod_depositor_comments
;
The following automatic conversions were performed:

'_atom_sites_solution_secondary' value 'Difference Fourier map' was
changed to 'difmap'.

'_atom_sites_solution_hydrogens' value 'Geometric positions' was
changed to 'geom'.

Automatic conversion script
Id: cif_fix_values 6452 2018-10-05 10:23:21Z andrius 
;
_cod_database_code 4112415

loop_
_symmetry_equiv_pos_as_xyz
'x, y, z'
'-x, y+1/2, -z'

loop_
_atom_site_label
_atom_site_type_symbol
_atom_site_fract_x
_atom_site_fract_y
_atom_site_fract_z
_atom_site_U_iso_or_equiv
_atom_site_adp_type
_atom_site_occupancy
_atom_site_symmetry_multiplicity
_atom_site_calc_flag
_atom_site_refinement_flags
Pd1 Pd 1.03200(2) 0.272314(10) 0.562083(19) 0.01417(4) Uani 1 1 d .
Cl1 Cl 1.20801(7) 0.24475(4) 0.72922(7) 0.02195(14) Uani 1 1 d .
N1A N 0.9566(2) 0.33768(12) 0.6637(2) 0.0176(5) Uani 1 1 d .
N2A N 0.9001(2) 0.30646(12) 0.3945(2) 0.0151(5) Uani 1 1 d .
N3A N 1.1093(2) 0.20541(12) 0.4722(2) 0.0170(5) Uani 1 1 d .
C1A C 1.0112(3) 0.33378(16) 0.8078(3) 0.0227(6) Uani 1 1 d .
H1A1 H 0.9781 0.3685 0.8485 0.027 Uiso 1 1 calc R
H1A2 H 1.1096 0.3362 0.8285 0.027 Uiso 1 1 calc R
C2A C 0.9698(3) 0.27509(18) 0.8630(3) 0.0264(7) Uani 1 1 d .
H2A1 H 1.0111 0.2405 0.8298 0.032 Uiso 1 1 calc R
H2A2 H 1.0030 0.2755 0.9571 0.032 Uiso 1 1 calc R
C3A C 0.8180(3) 0.2674(2) 0.8277(3) 0.0311(8) Uani 1 1 d .
H3A1 H 0.7941 0.2273 0.8553 0.037 Uiso 1 1 calc R
H3A2 H 0.7765 0.2984 0.8710 0.037 Uiso 1 1 calc R
C4A C 0.7680(3) 0.27357(19) 0.6840(3) 0.0274(7) Uani 1 1 d .
H4A1 H 0.8066 0.2412 0.6414 0.033 Uiso 1 1 calc R
H4A2 H 0.6698 0.2693 0.6593 0.033 Uiso 1 1 calc R
C5A C 0.8067(3) 0.33410(17) 0.6411(3) 0.0228(7) Uani 1 1 d .
H5A H 0.7806 0.3648 0.6979 0.027 Uiso 1 1 calc R
C6A C 0.7375(3) 0.35121(18) 0.5054(3) 0.0257(7) Uani 1 1 d .
H6A H 0.6398 0.3517 0.5001 0.031 Uiso 1 1 calc R
C7A C 0.7584(3) 0.30775(18) 0.4038(3) 0.0238(7) Uani 1 1 d .
H7A1 H 0.7318 0.2669 0.4240 0.029 Uiso 1 1 calc R
H7A2 H 0.7003 0.3196 0.3202 0.029 Uiso 1 1 calc R
C8A C 0.9095(3) 0.26715(16) 0.2831(2) 0.0199(6) Uani 1 1 d .
H8A1 H 0.8691 0.2276 0.2924 0.024 Uiso 1 1 calc R
H8A2 H 1.0047 0.2604 0.2862 0.024 Uiso 1 1 calc R
C9A C 0.8413(3) 0.29333(17) 0.1536(3) 0.0257(7) Uani 1 1 d .
H9A1 H 0.8503 0.2652 0.0851 0.031 Uiso 1 1 calc R
H9A2 H 0.7452 0.2991 0.1478 0.031 Uiso 1 1 calc R
C10A C 0.9048(4) 0.35319(16) 0.1363(3) 0.0261(7) Uani 1 1 d .
H10A H 0.8597 0.3709 0.0528 0.031 Uiso 1 1 calc R
H10B H 0.9999 0.3472 0.1381 0.031 Uiso 1 1 calc R
C11A C 0.8921(4) 0.39540(18) 0.2440(3) 0.0279(7) Uani 1 1 d .
H11A H 0.7967 0.4044 0.2357 0.033 Uiso 1 1 calc R
H11B H 0.9377 0.4337 0.2356 0.033 Uiso 1 1 calc R
C12A C 0.9527(3) 0.36834(15) 0.3778(3) 0.0218(6) Uani 1 1 d .
H12A H 1.0513 0.3653 0.3896 0.026 Uiso 1 1 calc R
C13A C 0.9256(3) 0.41179(16) 0.4823(3) 0.0239(6) Uani 1 1 d .
H13A H 0.9549 0.4529 0.4635 0.029 Uiso 1 1 calc R
C14A C 0.9992(3) 0.39624(15) 0.6193(3) 0.0218(6) Uani 1 1 d .
H14A H 1.0960 0.3947 0.6252 0.026 Uiso 1 1 calc R
H14B H 0.9836 0.4286 0.6769 0.026 Uiso 1 1 calc R
C15A C 0.7760(4) 0.41514(17) 0.4766(3) 0.0296(8) Uani 1 1 d .
H15A H 0.7591 0.4438 0.5409 0.036 Uiso 1 1 calc R
H15B H 0.7248 0.4281 0.3909 0.036 Uiso 1 1 calc R
C16A C 1.0559(3) 0.14970(16) 0.4646(3) 0.0215(6) Uani 1 1 d .
H16A H 0.9739 0.1441 0.4875 0.026 Uiso 1 1 calc R
C17A C 1.1158(3) 0.10144(16) 0.4253(3) 0.0278(7) Uani 1 1 d .
H17A H 1.0770 0.0626 0.4221 0.033 Uiso 1 1 calc R
C18A C 1.2354(4) 0.10986(19) 0.3895(3) 0.0339(8) Uani 1 1 d .
H18A H 1.2789 0.0771 0.3606 0.041 Uiso 1 1 calc R
C19A C 1.2886(3) 0.16685(18) 0.3974(3) 0.0289(8) Uani 1 1 d .
H19A H 1.3698 0.1739 0.3739 0.035 Uiso 1 1 calc R
C20A C 1.2237(3) 0.21310(16) 0.4392(3) 0.0222(6) Uani 1 1 d .
H20A H 1.2617 0.2522 0.4449 0.027 Uiso 1 1 calc R
Pd2 Pd 0.39055(2) 0.014715(10) 0.07825(2) 0.01342(4) Uani 1 1 d .
Cl2 Cl 0.20763(7) -0.01114(4) 0.15637(7) 0.02092(14) Uani 1 1 d .
N1B N 0.3125(2) 0.09456(12) -0.0112(3) 0.0220(5) Uani 1 1 d .
N2B N 0.5730(2) 0.03629(12) 0.0299(2) 0.0167(5) Uani 1 1 d .
N3B N 0.4640(3) -0.06116(14) 0.1749(3) 0.0244(6) Uani 1 1 d .
C1B C 0.1684(3) 0.10636(16) -0.0122(3) 0.0262(7) Uani 1 1 d .
H1B1 H 0.1573 0.1011 0.0756 0.031 Uiso 1 1 calc R
H1B2 H 0.1471 0.1487 -0.0370 0.031 Uiso 1 1 calc R
C2B C 0.0696(3) 0.06611(17) -0.1013(3) 0.0274(7) Uani 1 1 d .
H2B1 H -0.0218 0.0803 -0.1051 0.033 Uiso 1 1 calc R
H2B2 H 0.0780 0.0247 -0.0667 0.033 Uiso 1 1 calc R
C3B C 0.0907(3) 0.06503(19) -0.2361(4) 0.0334(9) Uani 1 1 d .
H3B1 H 0.0659 0.1044 -0.2779 0.040 Uiso 1 1 calc R
H3B2 H 0.0335 0.0338 -0.2875 0.040 Uiso 1 1 calc R
C4B C 0.2384(4) 0.05139(18) -0.2287(4) 0.0320(8) Uani 1 1 d .
H4B1 H 0.2626 0.0114 -0.1898 0.038 Uiso 1 1 calc R
H4B2 H 0.2540 0.0512 -0.3155 0.038 Uiso 1 1 calc R
C5B C 0.3216(3) 0.09906(19) -0.1490(3) 0.0317(8) Uani 1 1 d .
H5B H 0.2812 0.1385 -0.1820 0.038 Uiso 1 1 calc R
C6B C 0.4667(3) 0.10072(17) -0.1585(4) 0.0309(8) Uani 1 1 d .
H6B H 0.4658 0.1058 -0.2507 0.037 Uiso 1 1 calc R
C7B C 0.5481(3) 0.04587(16) -0.1104(3) 0.0217(6) Uani 1 1 d .
H7B1 H 0.5017 0.0101 -0.1549 0.026 Uiso 1 1 calc R
H7B2 H 0.6349 0.0492 -0.1328 0.026 Uiso 1 1 calc R
C8B C 0.6705(3) -0.01396(14) 0.0674(3) 0.0203(6) Uani 1 1 d .
H8B1 H 0.6384 -0.0487 0.0109 0.024 Uiso 1 1 calc R
H8B2 H 0.6715 -0.0263 0.1556 0.024 Uiso 1 1 calc R
C9B C 0.8115(3) -0.00031(15) 0.0620(3) 0.0222(6) Uani 1 1 d .
H9B1 H 0.8139 0.0099 -0.0265 0.027 Uiso 1 1 calc R
H9B2 H 0.8684 -0.0361 0.0889 0.027 Uiso 1 1 calc R
C10B C 0.8636(3) 0.05200(18) 0.1497(3) 0.0297(8) Uani 1 1 d .
H10C H 0.9553 0.0622 0.1450 0.036 Uiso 1 1 calc R
H10D H 0.8658 0.0411 0.2390 0.036 Uiso 1 1 calc R
C11B C 0.7722(3) 0.10585(17) 0.1087(4) 0.0332(8) Uani 1 1 d .
H11C H 0.7778 0.1188 0.0225 0.040 Uiso 1 1 calc R
H11D H 0.8035 0.1396 0.1683 0.040 Uiso 1 1 calc R
C12B C 0.6250(3) 0.09204(16) 0.1058(3) 0.0245(7) Uani 1 1 d .
H12B H 0.6189 0.0855 0.1957 0.029 Uiso 1 1 calc R
C13B C 0.5362(3) 0.14664(17) 0.0515(5) 0.0385(10) Uani 1 1 d .
H13B H 0.5780 0.1833 0.0984 0.046 Uiso 1 1 calc R
C14B C 0.3935(3) 0.14233(16) 0.0675(4) 0.0341(9) Uani 1 1 d .
H14C H 0.3971 0.1346 0.1585 0.041 Uiso 1 1 calc R
H14D H 0.3487 0.1815 0.0444 0.041 Uiso 1 1 calc R
C15B C 0.5302(4) 0.15578(19) -0.0890(5) 0.0443(12) Uani 1 1 d .
H15C H 0.4769 0.1919 -0.1217 0.053 Uiso 1 1 calc R
H15D H 0.6211 0.1612 -0.1014 0.053 Uiso 1 1 calc R
C16B C 0.4655(4) -0.11351(17) 0.1170(5) 0.0351(9) Uani 1 1 d .
H16B H 0.4344 -0.1162 0.0269 0.042 Uiso 1 1 calc R
C17B C 0.5123(4) -0.1642(2) 0.1878(6) 0.0618(17) Uani 1 1 d .
H17B H 0.5139 -0.2016 0.1457 0.074 Uiso 1 1 calc R
C18B C 0.5569(5) -0.1610(3) 0.3196(7) 0.087(3) Uani 1 1 d .
H18B H 0.5887 -0.1959 0.3685 0.104 Uiso 1 1 calc R
C19B C 0.5540(4) -0.1057(3) 0.3785(5) 0.0628(18) Uani 1 1 d .
H19B H 0.5844 -0.1020 0.4686 0.075 Uiso 1 1 calc R
C20B C 0.5068(3) -0.0567(2) 0.3054(4) 0.0375(10) Uani 1 1 d .
H20B H 0.5034 -0.0189 0.3453 0.045 Uiso 1 1 calc R
Sb1 Sb 0.67054(2) 0.094989(15) 0.53570(3) 0.03997(7) Uani 1 1 d .
F1A F 0.5882(5) 0.03248(18) 0.5990(4) 0.1019(15) Uani 1 1 d .
F2A F 0.7934(4) 0.1054(3) 0.6895(4) 0.136(2) Uani 1 1 d .
F3A F 0.7451(4) 0.15620(15) 0.4591(4) 0.0843(12) Uani 1 1 d .
F4A F 0.5439(2) 0.08519(16) 0.3818(2) 0.0607(9) Uani 1 1 d .
F5A F 0.5618(2) 0.15169(14) 0.5894(2) 0.0484(7) Uani 1 1 d .
F6A F 0.7826(3) 0.04061(16) 0.4785(3) 0.0646(9) Uani 1 1 d .
Sb2 Sb 0.35546(2) 0.328656(11) 0.19908(2) 0.02682(5) Uani 1 1 d .
F1B F 0.2277(2) 0.26651(13) 0.1700(2) 0.0476(7) Uani 1 1 d .
F2B F 0.4500(3) 0.2908(2) 0.3474(3) 0.0983(16) Uani 1 1 d .
F3B F 0.4846(2) 0.38972(12) 0.2246(3) 0.0522(7) Uani 1 1 d .
F4B F 0.2567(3) 0.36791(14) 0.0579(3) 0.0691(10) Uani 1 1 d .
F5B F 0.4555(3) 0.28897(15) 0.1067(4) 0.0830(12) Uani 1 1 d .
F6B F 0.2601(3) 0.3656(2) 0.3051(4) 0.0982(15) Uani 1 1 d .

loop_
_atom_site_aniso_label
_atom_site_aniso_U_11
_atom_site_aniso_U_22
_atom_site_aniso_U_33
_atom_site_aniso_U_23
_atom_site_aniso_U_13
_atom_site_aniso_U_12
Pd1 0.01518(9) 0.01553(10) 0.01115(8) -0.00032(8) 0.00200(7) 0.00112(8)
Cl1 0.0213(3) 0.0233(4) 0.0180(3) 0.0030(3) -0.0013(3) 0.0049(3)
N1A 0.0202(11) 0.0204(13) 0.0125(10) -0.0009(9) 0.0043(8) 0.0058(9)
N2A 0.0129(10) 0.0219(13) 0.0093(10) 0.0007(9) 0.0008(8) 0.0043(9)
N3A 0.0201(12) 0.0171(12) 0.0132(11) 0.0018(9) 0.0031(9) 0.0020(9)
C1A 0.0296(15) 0.0253(17) 0.0104(12) -0.0005(11) -0.0004(10) 0.0014(13)
C2A 0.0317(16) 0.0337(18) 0.0130(12) -0.0045(14) 0.0042(11) -0.0043(15)
C3A 0.0303(17) 0.050(2) 0.0134(13) 0.0003(15) 0.0064(11) -0.0019(17)
C4A 0.0235(15) 0.044(2) 0.0146(13) 0.0013(15) 0.0054(11) 0.0000(15)
C5A 0.0154(12) 0.041(2) 0.0129(12) -0.0046(13) 0.0043(10) 0.0036(13)
C6A 0.0185(14) 0.047(2) 0.0111(13) -0.0004(13) 0.0031(10) 0.0101(14)
C7A 0.0132(13) 0.044(2) 0.0123(12) -0.0037(13) -0.0008(10) 0.0031(12)
C8A 0.0250(14) 0.0251(16) 0.0091(11) -0.0047(11) 0.0034(9) 0.0021(12)
C9A 0.0258(16) 0.038(2) 0.0137(13) -0.0004(13) 0.0051(11) 0.0055(14)
C10A 0.0355(18) 0.0297(18) 0.0150(14) 0.0038(13) 0.0101(12) 0.0104(14)
C11A 0.0341(18) 0.036(2) 0.0147(14) 0.0044(13) 0.0081(12) 0.0124(15)
C12A 0.0263(15) 0.0259(17) 0.0128(13) 0.0020(12) 0.0040(11) 0.0035(12)
C13A 0.0295(16) 0.0193(16) 0.0222(15) -0.0002(12) 0.0050(12) 0.0065(12)
C14A 0.0291(16) 0.0183(15) 0.0169(14) -0.0029(11) 0.0033(11) 0.0030(12)
C15A 0.0366(19) 0.0320(19) 0.0204(15) 0.0017(14) 0.0076(13) 0.0209(15)
C16A 0.0168(13) 0.0248(16) 0.0207(15) -0.0002(12) 0.0003(11) 0.0020(11)
C17A 0.0334(17) 0.0219(17) 0.0227(15) -0.0064(13) -0.0032(13) 0.0051(14)
C18A 0.040(2) 0.034(2) 0.0270(17) -0.0063(15) 0.0067(15) 0.0117(16)
C19A 0.0264(17) 0.040(2) 0.0231(16) 0.0000(15) 0.0108(13) 0.0035(15)
C20A 0.0241(15) 0.0215(16) 0.0209(15) -0.0005(12) 0.0052(11) 0.0010(12)
Pd2 0.01298(8) 0.01270(9) 0.01586(9) 0.00123(8) 0.00600(7) -0.00028(8)
Cl2 0.0162(3) 0.0245(4) 0.0245(4) 0.0048(3) 0.0097(3) -0.0008(3)
N1B 0.0192(12) 0.0153(12) 0.0364(15) 0.0030(11) 0.0158(10) 0.0029(10)
N2B 0.0151(11) 0.0160(12) 0.0209(12) 0.0016(9) 0.0082(9) -0.0003(9)
N3B 0.0139(11) 0.0280(15) 0.0338(15) 0.0136(12) 0.0107(10) 0.0019(10)
C1B 0.0173(14) 0.0229(17) 0.0411(19) 0.0076(14) 0.0121(13) 0.0075(12)
C2B 0.0180(14) 0.0287(18) 0.0349(18) 0.0118(14) 0.0057(12) 0.0047(13)
C3B 0.0178(15) 0.043(2) 0.038(2) 0.0181(17) 0.0032(13) 0.0034(14)
C4B 0.0341(19) 0.033(2) 0.0327(19) 0.0157(16) 0.0154(15) 0.0072(15)
C5B 0.0213(15) 0.037(2) 0.0387(19) 0.0254(17) 0.0119(13) 0.0067(14)
C6B 0.0250(16) 0.032(2) 0.040(2) 0.0229(16) 0.0177(14) 0.0066(14)
C7B 0.0177(14) 0.0292(17) 0.0200(14) 0.0062(13) 0.0081(11) 0.0003(12)
C8B 0.0155(13) 0.0158(14) 0.0311(16) 0.0070(12) 0.0086(11) 0.0042(11)
C9B 0.0141(13) 0.0243(17) 0.0290(16) 0.0039(12) 0.0070(11) 0.0043(11)
C10B 0.0148(14) 0.043(2) 0.0317(18) -0.0063(16) 0.0064(12) -0.0076(14)
C11B 0.0191(15) 0.030(2) 0.053(2) -0.0170(17) 0.0128(15) -0.0109(14)
C12B 0.0165(13) 0.0242(16) 0.0352(17) -0.0129(14) 0.0111(12) -0.0065(12)
C13B 0.0219(16) 0.0178(16) 0.082(3) -0.0169(19) 0.0246(18) -0.0076(13)
C14B 0.0261(17) 0.0149(15) 0.067(3) -0.0105(16) 0.0233(17) 0.0004(13)
C15B 0.0271(19) 0.026(2) 0.086(4) 0.027(2) 0.026(2) 0.0051(15)
C16B 0.0233(16) 0.0222(18) 0.066(3) 0.0121(18) 0.0235(17) 0.0042(13)
C17B 0.040(2) 0.022(2) 0.135(5) 0.034(3) 0.044(3) 0.0124(18)
C18B 0.045(3) 0.099(5) 0.135(6) 0.100(5) 0.057(3) 0.043(3)
C19B 0.030(2) 0.100(5) 0.065(3) 0.063(3) 0.025(2) 0.030(3)
C20B 0.0205(16) 0.066(3) 0.0295(19) 0.0222(19) 0.0129(13) 0.0037(17)
Sb1 0.02492(12) 0.0669(2) 0.02855(12) -0.01252(13) 0.00747(9) -0.00049(12)
F1A 0.177(4) 0.073(3) 0.082(3) -0.002(2) 0.081(3) 0.003(3)
F2A 0.084(2) 0.192(5) 0.090(3) -0.074(3) -0.059(2) 0.085(3)
F3A 0.084(2) 0.057(2) 0.143(3) -0.016(2) 0.087(2) -0.0151(18)
F4A 0.0384(13) 0.108(3) 0.0365(13) -0.0361(16) 0.0097(11) -0.0002(15)
F5A 0.0290(11) 0.086(2) 0.0336(13) -0.0203(13) 0.0136(10) 0.0000(12)
F6A 0.0515(17) 0.078(2) 0.0668(19) -0.0172(17) 0.0196(15) 0.0236(15)
Sb2 0.01736(9) 0.03456(13) 0.02824(11) 0.00817(10) 0.00508(8) 0.00344(9)
F1B 0.0321(12) 0.0613(18) 0.0452(13) 0.0222(13) 0.0019(10) -0.0145(12)
F2B 0.0381(15) 0.145(4) 0.092(2) 0.081(2) -0.0209(15) -0.0353(19)
F3B 0.0354(13) 0.0413(15) 0.0679(18) 0.0043(13) -0.0100(12) -0.0044(11)
F4B 0.0566(16) 0.0550(18) 0.0702(18) 0.0404(15) -0.0328(14) -0.0260(14)
F5B 0.071(2) 0.053(2) 0.148(3) -0.040(2) 0.069(2) -0.0127(16)
F6B 0.063(2) 0.145(4) 0.097(3) -0.065(3) 0.038(2) -0.019(2)

loop_
_atom_type_symbol
_atom_type_description
_atom_type_scat_dispersion_real
_atom_type_scat_dispersion_imag
_atom_type_scat_source
C C 0.0033 0.0016 'International Tables Vol C Tables 4.2.6.8 and 6.1.1.4'
H H 0.0000 0.0000 'International Tables Vol C Tables 4.2.6.8 and 6.1.1.4'
N N 0.0061 0.0033 'International Tables Vol C Tables 4.2.6.8 and 6.1.1.4'
F F 0.0171 0.0103 'International Tables Vol C Tables 4.2.6.8 and 6.1.1.4'
Cl Cl 0.1484 0.1585 'International Tables Vol C Tables 4.2.6.8 and 6.1.1.4'
Pd Pd -0.9988 1.0072 'International Tables Vol C Tables 4.2.6.8 and 6.1.1.4'
Sb Sb -0.5866 1.5461 'International Tables Vol C Tables 4.2.6.8 and 6.1.1.4'

loop_
_geom_angle_atom_site_label_1
_geom_angle_atom_site_label_2
_geom_angle_atom_site_label_3
_geom_angle
N3A Pd1 N1A 176.64(10)
N3A Pd1 N2A 95.73(9)
N1A Pd1 N2A 87.39(9)
N3A Pd1 Cl1 81.52(7)
N1A Pd1 Cl1 95.67(7)
N2A Pd1 Cl1 168.52(7)
C14A N1A C5A 111.5(2)
C14A N1A C1A 108.3(2)
C5A N1A C1A 105.6(2)
C14A N1A Pd1 105.07(18)
C5A N1A Pd1 112.38(19)
C1A N1A Pd1 113.98(19)
C7A N2A C12A 112.3(3)
C7A N2A C8A 108.8(2)
C12A N2A C8A 109.7(2)
C7A N2A Pd1 112.62(18)
C12A N2A Pd1 104.67(17)
C8A N2A Pd1 108.57(17)
C20A N3A C16A 118.7(3)
C20A N3A Pd1 120.9(2)
C16A N3A Pd1 119.5(2)
N1A C1A C2A 112.1(3)
C3A C2A C1A 111.4(3)
C4A C3A C2A 108.3(3)
C5A C4A C3A 110.3(3)
C4A C5A N1A 109.7(3)
C4A C5A C6A 115.1(3)
N1A C5A C6A 111.4(2)
C5A C6A C7A 115.0(3)
C5A C6A C15A 110.3(3)
C7A C6A C15A 110.7(3)
N2A C7A C6A 112.2(3)
N2A C8A C9A 113.9(3)
C10A C9A C8A 109.4(3)
C9A C10A C11A 108.9(3)
C10A C11A C12A 112.5(3)
N2A C12A C11A 113.0(3)
N2A C12A C13A 110.1(2)
C11A C12A C13A 109.3(3)
C14A C13A C15A 107.8(3)
C14A C13A C12A 115.1(3)
C15A C13A C12A 111.1(3)
N1A C14A C13A 113.1(3)
C6A C15A C13A 104.9(3)
N3A C16A C17A 122.1(3)
C16A C17A C18A 119.0(3)
C19A C18A C17A 118.3(3)
C20A C19A C18A 119.5(3)
N3A C20A C19A 122.4(3)
N3B Pd2 N1B 176.62(12)
N3B Pd2 N2B 94.05(10)
N1B Pd2 N2B 87.73(10)
N3B Pd2 Cl2 80.99(7)
N1B Pd2 Cl2 96.98(7)
N2B Pd2 Cl2 172.89(7)
C14B N1B C1B 107.3(3)
C14B N1B C5B 110.6(3)
C1B N1B C5B 106.4(3)
C14B N1B Pd2 104.1(2)
C1B N1B Pd2 114.8(2)
C5B N1B Pd2 113.6(2)
C7B N2B C8B 108.6(2)
C7B N2B C12B 112.6(3)
C8B N2B C12B 109.9(2)
C7B N2B Pd2 109.87(18)
C8B N2B Pd2 110.24(18)
C12B N2B Pd2 105.69(17)
C16B N3B C20B 120.6(4)
C16B N3B Pd2 122.3(3)
C20B N3B Pd2 117.0(3)
C2B C1B N1B 114.4(3)
C1B C2B C3B 112.6(3)
C2B C3B C4B 109.1(3)
C5B C4B C3B 108.2(3)
C4B C5B N1B 110.6(3)
C4B C5B C6B 114.4(3)
N1B C5B C6B 111.6(3)
C15B C6B C7B 110.5(3)
C15B C6B C5B 107.6(3)
C7B C6B C5B 115.7(3)
N2B C7B C6B 114.2(3)
N2B C8B C9B 115.9(3)
C8B C9B C10B 109.2(3)
C9B C10B C11B 108.8(3)
C10B C11B C12B 112.8(3)
N2B C12B C11B 113.0(3)
N2B C12B C13B 109.8(3)
C11B C12B C13B 110.0(3)
C15B C13B C14B 108.6(4)
C15B C13B C12B 110.9(3)
C14B C13B C12B 114.0(3)
N1B C14B C13B 113.8(3)
C6B C15B C13B 107.2(3)
N3B C16B C17B 120.0(5)
C16B C17B C18B 120.7(5)
C17B C18B C19B 118.4(4)
C20B C19B C18B 119.1(5)
C19B C20B N3B 121.1(5)
F2A Sb1 F1A 92.3(3)
F2A Sb1 F3A 92.3(2)
F1A Sb1 F3A 175.40(19)
F2A Sb1 F4A 178.85(15)
F1A Sb1 F4A 87.42(18)
F3A Sb1 F4A 88.07(17)
F2A Sb1 F5A 88.28(14)
F1A Sb1 F5A 91.38(15)
F3A Sb1 F5A 89.58(13)
F4A Sb1 F5A 90.62(11)
F2A Sb1 F6A 91.87(15)
F1A Sb1 F6A 90.95(17)
F3A Sb1 F6A 88.09(14)
F4A Sb1 F6A 89.24(13)
F5A Sb1 F6A 177.66(15)
F5B Sb2 F4B 92.88(19)
F5B Sb2 F2B 90.2(2)
F4B Sb2 F2B 176.9(2)
F5B Sb2 F6B 175.4(2)
F4B Sb2 F6B 91.73(19)
F2B Sb2 F6B 85.2(2)
F5B Sb2 F3B 87.13(13)
F4B Sb2 F3B 90.50(11)
F2B Sb2 F3B 89.79(13)
F6B Sb2 F3B 93.28(15)
F5B Sb2 F1B 91.39(13)
F4B Sb2 F1B 89.18(11)
F2B Sb2 F1B 90.60(12)
F6B Sb2 F1B 88.23(15)
F3B Sb2 F1B 178.47(13)

loop_
_geom_bond_atom_site_label_1
_geom_bond_atom_site_label_2
_geom_bond_distance
Pd1 N3A 2.046(3)
Pd1 N1A 2.087(2)
Pd1 N2A 2.122(2)
Pd1 Cl1 2.3105(7)
N1A C14A 1.492(4)
N1A C5A 1.513(4)
N1A C1A 1.523(3)
N2A C7A 1.496(4)
N2A C12A 1.507(4)
N2A C8A 1.510(4)
N3A C20A 1.331(4)
N3A C16A 1.351(4)
C1A C2A 1.539(5)
C2A C3A 1.534(5)
C3A C4A 1.518(4)
C4A C5A 1.510(5)
C5A C6A 1.514(4)
C6A C7A 1.518(4)
C6A C15A 1.530(5)
C8A C9A 1.521(4)
C9A C10A 1.517(5)
C10A C11A 1.526(5)
C11A C12A 1.550(4)
C12A C13A 1.563(4)
C13A C14A 1.529(4)
C13A C15A 1.537(5)
C16A C17A 1.360(5)
C17A C18A 1.399(5)
C18A C19A 1.376(6)
C19A C20A 1.365(5)
Pd2 N3B 2.031(3)
Pd2 N1B 2.087(3)
Pd2 N2B 2.136(2)
Pd2 Cl2 2.3294(7)
N1B C14B 1.484(4)
N1B C1B 1.514(4)
N1B C5B 1.519(4)
N2B C7B 1.491(4)
N2B C8B 1.494(4)
N2B C12B 1.511(4)
N3B C16B 1.324(5)
N3B C20B 1.374(5)
C1B C2B 1.513(5)
C2B C3B 1.526(5)
C3B C4B 1.543(5)
C4B C5B 1.498(6)
C5B C6B 1.532(4)
C6B C15B 1.501(6)
C6B C7B 1.501(5)
C8B C9B 1.507(4)
C9B C10B 1.514(5)
C10B C11B 1.523(5)
C11B C12B 1.548(4)
C12B C13B 1.549(5)
C13B C15B 1.519(7)
C13B C14B 1.533(5)
C16B C17B 1.381(6)
C17B C18B 1.388(9)
C18B C19B 1.390(10)
C19B C20B 1.363(6)
Sb1 F2A 1.842(3)
Sb1 F1A 1.848(4)
Sb1 F3A 1.858(3)
Sb1 F4A 1.860(2)
Sb1 F5A 1.876(3)
Sb1 F6A 1.883(3)
Sb2 F5B 1.834(3)
Sb2 F4B 1.835(2)
Sb2 F2B 1.861(3)
Sb2 F6B 1.878(3)
Sb2 F3B 1.879(3)
Sb2 F1B 1.886(2)
